data_4029775
loop_
_publ_author_name
'Adalder, Tapas Kumar'
'Adarsh, N. N.'
'Sankolli, Ravish'
'Dastidar, Parthasarathi'

_publ_section_title
;
 Chiral gels derived from secondary ammonium salts of
 (1R,3S)-(+)-camphoric acid.
;
_journal_name_full 'Beilstein journal of organic chemistry'
_journal_page_first 848
_journal_page_last 858
_journal_paper_doi 10.3762/bjoc.6.100
_journal_volume 6
_journal_year 2010
_chemical_absolute_configuration syn
_chemical_formula_sum 'C24 H31 N O4'
_chemical_formula_weight 397.50
_chemical_name_systematic
; 
 ? 
;
_space_group_IT_number 4
_symmetry_cell_setting monoclinic
_symmetry_space_group_name_Hall 'P 2yb'
_symmetry_space_group_name_H-M 'P 1 21 1'
_atom_sites_solution_hydrogens geom
_atom_sites_solution_primary direct
_atom_sites_solution_secondary difmap
_audit_creation_method SHELXL-97
_cell_angle_alpha 90.00
_cell_angle_beta 98.981(4)
_cell_angle_gamma 90.00
_cell_formula_units_Z 2
_cell_length_a 6.6454(3)
_cell_length_b 17.9624(9)
_cell_length_c 9.3062(4)
_cell_measurement_temperature 100(2)
_cell_volume 1097.24(9)
_computing_cell_refinement 'Bruker Apex II and SAINT (Bruker, 2006)'
_computing_data_collection 'Bruker Apex II (Bruker, 2006)'
_computing_data_reduction SAINT
_computing_molecular_graphics 'Mercury 2.3 (Macrae et al., 2008)'
_computing_publication_material 'Bruker Apex II'
_computing_structure_refinement 'SHELXL-97 (Sheldrick, 1997)'
_computing_structure_solution 'SHELXS-97 (Sheldrick, 1990)'
_diffrn_ambient_temperature 100(2)
_diffrn_detector_area_resol_mean 3
_diffrn_measured_fraction_theta_full 0.999
_diffrn_measured_fraction_theta_max 0.999
_diffrn_measurement_device_type 'Bruker CCD area detector'
_diffrn_measurement_method 'omega scan'
_diffrn_radiation_monochromator graphite
_diffrn_radiation_source 'fine-focus sealed tube'
_diffrn_radiation_type MoK\a
_diffrn_radiation_wavelength 0.71073
_diffrn_reflns_av_R_equivalents 0.0397
_diffrn_reflns_av_sigmaI/netI 0.0646
_diffrn_reflns_limit_h_max 8
_diffrn_reflns_limit_h_min -8
_diffrn_reflns_limit_k_max 22
_diffrn_reflns_limit_k_min -22
_diffrn_reflns_limit_l_max 11
_diffrn_reflns_limit_l_min -11
_diffrn_reflns_number 11570
_diffrn_reflns_theta_full 26.00
_diffrn_reflns_theta_max 26.00
_diffrn_reflns_theta_min 2.49
_exptl_absorpt_coefficient_mu 0.081
_exptl_absorpt_correction_T_max 0.9903
_exptl_absorpt_correction_T_min 0.9808
_exptl_absorpt_correction_type multi-scan
_exptl_absorpt_process_details sadabs
_exptl_crystal_colour colorless
_exptl_crystal_density_diffrn 1.203
_exptl_crystal_density_method 'not measured'
_exptl_crystal_description block
_exptl_crystal_F_000 428
_exptl_crystal_size_max 0.24
_exptl_crystal_size_mid 0.19
_exptl_crystal_size_min 0.12
_refine_diff_density_max 0.156
_refine_diff_density_min -0.149
_refine_diff_density_rms 0.033
_refine_ls_abs_structure_details 'Flack H D (1983), Acta Cryst. A39, 876-881'
_refine_ls_abs_structure_Flack 2.3(13)
_refine_ls_extinction_method none
_refine_ls_goodness_of_fit_ref 0.923
_refine_ls_hydrogen_treatment constr
_refine_ls_matrix_type full
_refine_ls_number_parameters 266
_refine_ls_number_reflns 4209
_refine_ls_number_restraints 1
_refine_ls_restrained_S_all 0.922
_refine_ls_R_factor_all 0.0845
_refine_ls_R_factor_gt 0.0462
_refine_ls_shift/su_max 0.000
_refine_ls_shift/su_mean 0.000
_refine_ls_structure_factor_coef Fsqd
_refine_ls_weighting_details 'calc w=1/[\s^2^(Fo^2^)+(0.0586P)^2^+0.0000P] where P=(Fo^2^+2Fc^2^)/3'
_refine_ls_weighting_scheme calc
_refine_ls_wR_factor_gt 0.1039
_refine_ls_wR_factor_ref 0.1153
_reflns_number_gt 2685
_reflns_number_total 4209
_reflns_threshold_expression >2sigma(I)
_cod_data_source_file 1860-5397-6-100-S1.cif
_cod_data_source_block ta0507h
_cod_original_sg_symbol_H-M P2(1)
_cod_database_code 4029775

loop_
_symmetry_equiv_pos_as_xyz
'x, y, z'
'-x, y+1/2, -z'

loop_
_atom_site_label
_atom_site_type_symbol
_atom_site_fract_x
_atom_site_fract_y
_atom_site_fract_z
_atom_site_U_iso_or_equiv
_atom_site_adp_type
_atom_site_occupancy
_atom_site_symmetry_multiplicity
_atom_site_calc_flag
_atom_site_refinement_flags
N15 N 0.5270(3) 0.42912(12) 0.4009(2) 0.0364(5) Uani 1 1 d .
H15A H 0.3962 0.4253 0.3584 0.044 Uiso 1 1 calc R
H15B H 0.6043 0.4309 0.3297 0.044 Uiso 1 1 calc R
C3 C -0.0122(3) 0.44040(15) 1.2224(2) 0.0341(6) Uani 1 1 d .
O1 O 0.1099(2) 0.41868(12) 1.33328(16) 0.0468(5) Uani 1 1 d .
C12 C 0.1079(3) 0.40733(14) 0.9784(2) 0.0365(6) Uani 1 1 d .
C16 C 0.5533(4) 0.50080(16) 0.4849(3) 0.0453(7) Uani 1 1 d .
H16A H 0.4713 0.4990 0.5625 0.054 Uiso 1 1 calc R
H16B H 0.6947 0.5057 0.5294 0.054 Uiso 1 1 calc R
C23 C 0.5826(4) 0.36111(16) 0.4905(3) 0.0474(7) Uani 1 1 d .
H23A H 0.7271 0.3620 0.5285 0.057 Uiso 1 1 calc R
H23B H 0.5083 0.3605 0.5723 0.057 Uiso 1 1 calc R
C24 C 0.5334(4) 0.29280(15) 0.4011(3) 0.0453(7) Uani 1 1 d .
C17 C 0.4936(4) 0.56772(16) 0.3928(3) 0.0471(8) Uani 1 1 d .
C18 C 0.3095(5) 0.60201(19) 0.3920(4) 0.0665(9) Uani 1 1 d .
H18 H 0.2183 0.5833 0.4492 0.080 Uiso 1 1 calc R
C4 C 0.0802(3) 0.46706(15) 1.0915(3) 0.0348(6) Uani 1 1 d .
H4 H 0.2160 0.4866 1.1290 0.042 Uiso 1 1 calc R
C29 C 0.3513(5) 0.25648(18) 0.4041(4) 0.0577(8) Uani 1 1 d .
H29 H 0.2638 0.2733 0.4660 0.069 Uiso 1 1 calc R
C7 C 0.1419(3) 0.45637(15) 0.8471(2) 0.0382(6) Uani 1 1 d .
C22 C 0.6254(6) 0.59828(19) 0.3073(4) 0.0736(10) Uani 1 1 d .
H22 H 0.7521 0.5763 0.3068 0.088 Uiso 1 1 calc R
C25 C 0.6637(5) 0.26636(18) 0.3102(4) 0.0628(9) Uani 1 1 d .
H25 H 0.7883 0.2896 0.3083 0.075 Uiso 1 1 calc R
C26 C 0.6078(7) 0.2048(2) 0.2215(4) 0.0800(11) Uani 1 1 d .
H26 H 0.6947 0.1869 0.1603 0.096 Uiso 1 1 calc R
C14 C -0.0854(5) 0.36019(19) 0.9398(4) 0.0716(10) Uani 1 1 d .
H14A H -0.0665 0.3250 0.8654 0.107 Uiso 1 1 calc R
H14B H -0.1986 0.3920 0.9050 0.107 Uiso 1 1 calc R
H14C H -0.1122 0.3340 1.0247 0.107 Uiso 1 1 calc R
C19 C 0.2576(6) 0.6648(2) 0.3061(6) 0.0898(13) Uani 1 1 d .
H19 H 0.1320 0.6878 0.3052 0.108 Uiso 1 1 calc R
C21 C 0.5742(8) 0.6593(2) 0.2245(5) 0.1049(16) Uani 1 1 d .
H21 H 0.6658 0.6784 0.1681 0.126 Uiso 1 1 calc R
C5 C -0.0391(5) 0.53029(17) 1.0066(3) 0.0572(8) Uani 1 1 d .
H5A H -0.1813 0.5287 1.0190 0.069 Uiso 1 1 calc R
H5B H 0.0170 0.5782 1.0398 0.069 Uiso 1 1 calc R
C28 C 0.2969(6) 0.1950(2) 0.3156(4) 0.0753(10) Uani 1 1 d .
H28 H 0.1741 0.1707 0.3187 0.090 Uiso 1 1 calc R
C6 C -0.0178(5) 0.51776(18) 0.8473(3) 0.0625(9) Uani 1 1 d .
H6A H 0.0264 0.5631 0.8050 0.075 Uiso 1 1 calc R
H6B H -0.1469 0.5024 0.7918 0.075 Uiso 1 1 calc R
C27 C 0.4227(7) 0.1707(2) 0.2252(4) 0.0807(12) Uani 1 1 d .
H27 H 0.3841 0.1304 0.1644 0.097 Uiso 1 1 calc R
C20 C 0.3939(10) 0.6924(3) 0.2226(5) 0.1029(15) Uani 1 1 d .
H20 H 0.3606 0.7342 0.1648 0.124 Uiso 1 1 calc R
C13 C 0.2872(5) 0.35616(19) 1.0340(3) 0.0784(11) Uani 1 1 d .
H13A H 0.2563 0.3279 1.1154 0.118 Uiso 1 1 calc R
H13B H 0.4070 0.3856 1.0637 0.118 Uiso 1 1 calc R
H13C H 0.3108 0.3228 0.9577 0.118 Uiso 1 1 calc R
O2 O -0.1997(2) 0.44071(12) 1.21409(18) 0.0530(5) Uani 1 1 d .
O9 O 0.0571(3) 0.45801(13) 0.59029(19) 0.0577(6) Uani 1 1 d .
H9 H 0.0702 0.4361 0.5150 0.087 Uiso 1 1 calc R
O10 O 0.1686(5) 0.35225(15) 0.6862(2) 0.1022(10) Uani 1 1 d .
C8 C 0.1229(4) 0.41558(18) 0.7021(3) 0.0432(7) Uani 1 1 d .
C11 C 0.3538(5) 0.4926(2) 0.8671(4) 0.0794(12) Uani 1 1 d .
H11A H 0.4562 0.4545 0.8735 0.119 Uiso 1 1 calc R
H11B H 0.3734 0.5216 0.9548 0.119 Uiso 1 1 calc R
H11C H 0.3642 0.5243 0.7855 0.119 Uiso 1 1 calc R

loop_
_atom_site_aniso_label
_atom_site_aniso_U_11
_atom_site_aniso_U_22
_atom_site_aniso_U_33
_atom_site_aniso_U_23
_atom_site_aniso_U_13
_atom_site_aniso_U_12
N15 0.0330(9) 0.0486(12) 0.0283(10) 0.0014(11) 0.0070(8) -0.0002(10)
C3 0.0386(14) 0.0410(16) 0.0247(12) -0.0045(12) 0.0115(10) 0.0013(12)
O1 0.0418(9) 0.0754(14) 0.0240(8) 0.0039(10) 0.0072(7) -0.0009(9)
C12 0.0408(13) 0.0439(17) 0.0257(13) 0.0009(12) 0.0081(11) 0.0064(11)
C16 0.0495(17) 0.0550(18) 0.0318(15) -0.0091(14) 0.0076(12) -0.0062(14)
C23 0.0509(17) 0.0551(19) 0.0346(15) 0.0101(15) 0.0018(12) -0.0052(14)
C24 0.0547(17) 0.0419(17) 0.0388(17) 0.0121(13) 0.0062(14) 0.0049(14)
C17 0.0522(18) 0.0480(19) 0.0396(18) -0.0133(14) 0.0023(15) -0.0004(14)
C18 0.0618(19) 0.060(2) 0.075(2) -0.0098(19) -0.0001(17) 0.0027(17)
C4 0.0301(12) 0.0478(16) 0.0265(13) -0.0017(12) 0.0048(10) -0.0009(11)
C29 0.0613(19) 0.056(2) 0.055(2) 0.0038(17) 0.0060(16) -0.0015(16)
C7 0.0345(12) 0.0580(19) 0.0235(13) 0.0033(12) 0.0088(10) -0.0015(12)
C22 0.097(3) 0.057(2) 0.074(2) 0.010(2) 0.037(2) 0.017(2)
C25 0.071(2) 0.058(2) 0.063(2) 0.0109(19) 0.0219(18) 0.0128(17)
C26 0.113(3) 0.064(3) 0.065(2) -0.004(2) 0.021(2) 0.028(2)
C14 0.090(2) 0.073(2) 0.059(2) -0.0268(19) 0.0340(18) -0.041(2)
C19 0.083(3) 0.062(3) 0.114(3) -0.019(3) -0.018(3) 0.023(2)
C21 0.152(5) 0.062(3) 0.113(4) 0.012(3) 0.059(3) 0.015(3)
C5 0.088(2) 0.0498(19) 0.0363(16) 0.0042(15) 0.0157(15) 0.0177(16)
C28 0.074(2) 0.057(2) 0.090(3) 0.000(2) -0.003(2) -0.0006(18)
C6 0.095(2) 0.058(2) 0.0372(17) 0.0100(16) 0.0196(16) 0.0280(17)
C27 0.110(3) 0.047(2) 0.081(3) -0.007(2) 0.000(3) 0.009(2)
C20 0.151(5) 0.067(3) 0.085(3) 0.004(3) -0.002(3) 0.021(3)
C13 0.111(3) 0.089(3) 0.0373(16) 0.0103(18) 0.0164(17) 0.054(2)
O2 0.0337(10) 0.0854(16) 0.0433(10) 0.0046(11) 0.0170(7) 0.0042(10)
O9 0.0668(12) 0.0853(16) 0.0217(9) 0.0042(10) 0.0087(9) 0.0156(11)
O10 0.190(3) 0.081(2) 0.0391(13) 0.0022(13) 0.0314(15) 0.057(2)
C8 0.0373(13) 0.063(2) 0.0304(14) 0.0012(16) 0.0093(11) 0.0076(13)
C11 0.078(2) 0.116(3) 0.050(2) -0.015(2) 0.0259(17) -0.050(2)

loop_
_atom_type_symbol
_atom_type_description
_atom_type_scat_dispersion_real
_atom_type_scat_dispersion_imag
_atom_type_scat_source
C C 0.0033 0.0016 'International Tables Vol C Tables 4.2.6.8 and 6.1.1.4'
H H 0.0000 0.0000 'International Tables Vol C Tables 4.2.6.8 and 6.1.1.4'
O O 0.0106 0.0060 'International Tables Vol C Tables 4.2.6.8 and 6.1.1.4'
N N 0.0061 0.0033 'International Tables Vol C Tables 4.2.6.8 and 6.1.1.4'

loop_
_geom_angle_atom_site_label_1
_geom_angle_atom_site_label_2
_geom_angle_atom_site_label_3
_geom_angle
C23 N15 C16 114.33(17)
C23 N15 H15A 108.7
C16 N15 H15A 108.7
C23 N15 H15B 108.7
C16 N15 H15B 108.7
H15A N15 H15B 107.6
O2 C3 O1 124.2(2)
O2 C3 C4 118.4(2)
O1 C3 C4 117.38(19)
C13 C12 C14 109.1(3)
C13 C12 C4 111.0(2)
C14 C12 C4 111.2(2)
C13 C12 C7 114.0(2)
C14 C12 C7 110.4(2)
C4 C12 C7 101.02(18)
C17 C16 N15 113.1(2)
C17 C16 H16A 109.0
N15 C16 H16A 109.0
C17 C16 H16B 109.0
N15 C16 H16B 109.0
H16A C16 H16B 107.8
C24 C23 N15 110.4(2)
C24 C23 H23A 109.6
N15 C23 H23A 109.6
C24 C23 H23B 109.6
N15 C23 H23B 109.6
H23A C23 H23B 108.1
C29 C24 C25 119.0(3)
C29 C24 C23 119.7(3)
C25 C24 C23 121.3(3)
C18 C17 C22 117.6(3)
C18 C17 C16 121.5(3)
C22 C17 C16 120.9(3)
C17 C18 C19 120.5(4)
C17 C18 H18 119.7
C19 C18 H18 119.7
C3 C4 C5 113.9(2)
C3 C4 C12 115.8(2)
C5 C4 C12 105.78(19)
C3 C4 H4 107.0
C5 C4 H4 107.0
C12 C4 H4 107.0
C24 C29 C28 120.7(3)
C24 C29 H29 119.6
C28 C29 H29 119.6
C8 C7 C6 112.7(2)
C8 C7 C11 105.00(19)
C6 C7 C11 108.5(3)
C8 C7 C12 115.0(2)
C6 C7 C12 102.81(18)
C11 C7 C12 112.9(2)
C21 C22 C17 121.5(4)
C21 C22 H22 119.2
C17 C22 H22 119.2
C24 C25 C26 119.9(3)
C24 C25 H25 120.0
C26 C25 H25 120.0
C27 C26 C25 119.5(3)
C27 C26 H26 120.2
C25 C26 H26 120.2
C12 C14 H14A 109.5
C12 C14 H14B 109.5
H14A C14 H14B 109.5
C12 C14 H14C 109.5
H14A C14 H14C 109.5
H14B C14 H14C 109.5
C20 C19 C18 119.3(4)
C20 C19 H19 120.3
C18 C19 H19 120.3
C20 C21 C22 121.0(4)
C20 C21 H21 119.5
C22 C21 H21 119.5
C6 C5 C4 105.8(2)
C6 C5 H5A 110.6
C4 C5 H5A 110.6
C6 C5 H5B 110.6
C4 C5 H5B 110.6
H5A C5 H5B 108.7
C27 C28 C29 119.8(4)
C27 C28 H28 120.1
C29 C28 H28 120.1
C5 C6 C7 106.1(2)
C5 C6 H6A 110.5
C7 C6 H6A 110.5
C5 C6 H6B 110.5
C7 C6 H6B 110.5
H6A C6 H6B 108.7
C28 C27 C26 121.0(4)
C28 C27 H27 119.5
C26 C27 H27 119.5
C21 C20 C19 120.1(4)
C21 C20 H20 120.0
C19 C20 H20 120.0
C12 C13 H13A 109.5
C12 C13 H13B 109.5
H13A C13 H13B 109.5
C12 C13 H13C 109.5
H13A C13 H13C 109.5
H13B C13 H13C 109.5
C8 O9 H9 109.5
O10 C8 O9 121.1(3)
O10 C8 C7 125.6(3)
O9 C8 C7 113.3(2)
C7 C11 H11A 109.5
C7 C11 H11B 109.5
H11A C11 H11B 109.5
C7 C11 H11C 109.5
H11A C11 H11C 109.5
H11B C11 H11C 109.5

loop_
_geom_bond_atom_site_label_1
_geom_bond_atom_site_label_2
_geom_bond_distance
N15 C23 1.493(3)
N15 C16 1.502(3)
N15 H15A 0.9000
N15 H15B 0.9000
C3 O2 1.237(2)
C3 O1 1.270(3)
C3 C4 1.524(3)
C12 C13 1.530(4)
C12 C14 1.533(4)
C12 C4 1.534(3)
C12 C7 1.551(3)
C16 C17 1.494(4)
C16 H16A 0.9700
C16 H16B 0.9700
C23 C24 1.490(4)
C23 H23A 0.9700
C23 H23B 0.9700
C24 C29 1.379(4)
C24 C25 1.385(4)
C17 C18 1.369(4)
C17 C22 1.385(4)
C18 C19 1.394(5)
C18 H18 0.9300
C4 C5 1.532(4)
C4 H4 0.9800
C29 C28 1.392(5)
C29 H29 0.9300
C7 C8 1.523(4)
C7 C6 1.531(4)
C7 C11 1.536(4)
C22 C21 1.352(5)
C22 H22 0.9300
C25 C26 1.395(5)
C25 H25 0.9300
C26 C27 1.379(5)
C26 H26 0.9300
C14 H14A 0.9600
C14 H14B 0.9600
C14 H14C 0.9600
C19 C20 1.374(6)
C19 H19 0.9300
C21 C20 1.335(6)
C21 H21 0.9300
C5 C6 1.527(4)
C5 H5A 0.9700
C5 H5B 0.9700
C28 C27 1.347(5)
C28 H28 0.9300
C6 H6A 0.9700
C6 H6B 0.9700
C27 H27 0.9300
C20 H20 0.9300
C13 H13A 0.9600
C13 H13B 0.9600
C13 H13C 0.9600
O9 C8 1.309(3)
O9 H9 0.8200
O10 C8 1.193(3)
C11 H11A 0.9600
C11 H11B 0.9600
C11 H11C 0.9600

loop_
_geom_hbond_atom_site_label_D
_geom_hbond_atom_site_label_H
_geom_hbond_atom_site_label_A
_geom_hbond_distance_DH
_geom_hbond_distance_HA
_geom_hbond_distance_DA
_geom_hbond_angle_DHA
_geom_hbond_site_symmetry_A
N15 H15A O1 0.90 1.88 2.752(2) 161.3 1_554
N15 H15B O2 0.90 1.82 2.711(2) 168.6 1_654
O9 H9 O1 0.82 1.78 2.570(2) 161.4 1_554
